data_7158306
loop_
_publ_author_name
'Zhang, Shan-Shan'
'Xue, Jiahui'
'Gu, Qing'
'Jiang, Xuefeng'
'You, Shu-Li'

_publ_section_title
;
 Dearomatization reaction of \b-naphthols with disulfurating reagents.
;
_journal_issue 40
_journal_name_full 'Organic &amp; biomolecular chemistry'
_journal_page_first 8761
_journal_page_last 8771
_journal_paper_doi 10.1039/d1ob01731d
_journal_volume 19
_journal_year 2021
_chemical_formula_moiety 'C20 H19 N O S2'
_chemical_formula_sum 'C20 H19 N O S2'
_chemical_formula_weight 353.48
_space_group_crystal_system monoclinic
_space_group_IT_number 14
_space_group_name_Hall '-P 2ybc'
_space_group_name_H-M_alt 'P 1 21/c 1'
_atom_sites_solution_hydrogens geom
_atom_sites_solution_primary dual
_audit_creation_date 2020-07-22
_audit_creation_method
;
Olex2 1.2
(compiled 2018.05.29 svn.r3508 for OlexSys, GUI svn.r5506)
;
_audit_update_record
;
2021-06-22 deposited with the CCDC.	2021-09-16 downloaded from the CCDC.
;
_cell_angle_alpha 90
_cell_angle_beta 101.4180(10)
_cell_angle_gamma 90
_cell_formula_units_Z 4
_cell_length_a 9.8601(3)
_cell_length_b 11.9035(3)
_cell_length_c 15.2689(4)
_cell_measurement_reflns_used 9963
_cell_measurement_temperature 173(2)
_cell_measurement_theta_max 54.99
_cell_measurement_theta_min 3.98
_cell_volume 1756.64(8)
_computing_cell_refinement 'SAINT v8.37A (Bruker, 2015)'
_computing_data_reduction 'SAINT v8.37A (Bruker, 2015)'
_computing_molecular_graphics 'Olex2 (Dolomanov et al., 2009)'
_computing_publication_material 'Olex2 (Dolomanov et al., 2009)'
_computing_structure_refinement 'ShelXL (Sheldrick, 2015)'
_computing_structure_solution 'ShelXT (Sheldrick, 2015)'
_diffrn_ambient_temperature 173.01
_diffrn_measured_fraction_theta_full 0.994
_diffrn_measured_fraction_theta_max 0.993
_diffrn_measurement_device_type 'Bruker D8 Venture'
_diffrn_measurement_method '\f and \w scans'
_diffrn_radiation_type GaK\a
_diffrn_radiation_wavelength 1.34139
_diffrn_reflns_av_R_equivalents 0.0478
_diffrn_reflns_av_unetI/netI 0.0354
_diffrn_reflns_Laue_measured_fraction_full 0.994
_diffrn_reflns_Laue_measured_fraction_max 0.993
_diffrn_reflns_limit_h_max 12
_diffrn_reflns_limit_h_min -11
_diffrn_reflns_limit_k_max 13
_diffrn_reflns_limit_k_min -14
_diffrn_reflns_limit_l_max 18
_diffrn_reflns_limit_l_min -16
_diffrn_reflns_number 15677
_diffrn_reflns_point_group_measured_fraction_full 0.994
_diffrn_reflns_point_group_measured_fraction_max 0.993
_diffrn_reflns_theta_full 53.594
_diffrn_reflns_theta_max 54.961
_diffrn_reflns_theta_min 3.979
_diffrn_standards_number 0
_exptl_absorpt_coefficient_mu 1.811
_exptl_absorpt_correction_T_max 0.7508
_exptl_absorpt_correction_T_min 0.5889
_exptl_absorpt_correction_type multi-scan
_exptl_absorpt_process_details
'SADABS-2016/2 (Bruker,2016/2) was used for absorption correction. wR2(int) was 0.1163 before and 0.0651 after correction. The Ratio of minimum to maximum transmission is 0.7283. The \l/2 correction factor is Not present.'
_exptl_crystal_colour colourless
_exptl_crystal_colour_primary colourless
_exptl_crystal_density_diffrn 1.337
_exptl_crystal_description block
_exptl_crystal_F_000 744
_exptl_crystal_size_max 0.08
_exptl_crystal_size_mid 0.08
_exptl_crystal_size_min 0.06
_refine_diff_density_max 0.363
_refine_diff_density_min -0.393
_refine_diff_density_rms 0.045
_refine_ls_extinction_method none
_refine_ls_goodness_of_fit_ref 1.095
_refine_ls_hydrogen_treatment constr
_refine_ls_matrix_type full
_refine_ls_number_parameters 220
_refine_ls_number_reflns 3317
_refine_ls_number_restraints 0
_refine_ls_restrained_S_all 1.095
_refine_ls_R_factor_all 0.0356
_refine_ls_R_factor_gt 0.0343
_refine_ls_shift/su_max 0.002
_refine_ls_shift/su_mean 0.000
_refine_ls_structure_factor_coef Fsqd
_refine_ls_weighting_details 'w=1/[\s^2^(Fo^2^)+(0.0405P)^2^+0.8314P] where P=(Fo^2^+2Fc^2^)/3'
_refine_ls_weighting_scheme calc
_refine_ls_wR_factor_gt 0.0925
_refine_ls_wR_factor_ref 0.0937
_reflns_Friedel_coverage 0.000
_reflns_number_gt 3181
_reflns_number_total 3317
_reflns_threshold_expression 'I > 2\s(I)'
_cod_data_source_file d1ob01731d2.cif
_cod_data_source_block mj20395_0m
_cod_depositor_comments 'Adding full bibliography for 7158305--7158306.cif.'
_cod_database_code 7158306
_shelx_shelxl_version_number 2016/6
_shelx_space_group_comment
;
The symmetry employed for this shelxl refinement is uniquely defined
by the following loop, which should always be used as a source of
symmetry information in preference to the above space-group names.
They are only intended as comments.
;
_shelx_estimated_absorpt_t_max 0.899
_shelx_estimated_absorpt_t_min 0.869
_olex2_refinement_description
;
1. Fixed Uiso
 At 1.2 times of:
  All C(H) groups, All C(H,H) groups
 At 1.5 times of:
  All C(H,H,H) groups, All O(H) groups
2.a Ternary CH refined with riding coordinates:
 C1(H1A)
2.b Secondary CH2 refined with riding coordinates:
 C13(H13A,H13B)
2.c Aromatic/amide H refined with riding coordinates:
 C4(H4), C5(H5), C6(H6), C7(H7), C9(H9), C15(H15), C16(H16), C18(H18), C19(H19)
2.d Idealised Me refined as rotating group:
 C11(H11A,H11B,H11C), C12(H12A,H12B,H12C)
2.e Idealised tetrahedral OH refined as rotating group:
 O1(H1)
;
_olex2_submission_special_instructions 'No special instructions were received'

loop_
_space_group_symop_operation_xyz
'x, y, z'
'-x, y+1/2, -z+1/2'
'-x, -y, -z'
'x, -y-1/2, z-1/2'

loop_
_atom_site_label
_atom_site_type_symbol
_atom_site_fract_x
_atom_site_fract_y
_atom_site_fract_z
_atom_site_U_iso_or_equiv
_atom_site_adp_type
_atom_site_occupancy
_atom_site_site_symmetry_order
_atom_site_calc_flag
_atom_site_refinement_flags_posn
_atom_site_refinement_flags_adp
_atom_site_refinement_flags_occupancy
_atom_site_disorder_assembly
_atom_site_disorder_group
S1 S 0.34291(4) 0.62177(4) 0.70606(2) 0.02772(13) Uani 1 1 d . . . . .
S2 S 0.49876(4) 0.66974(3) 0.64565(3) 0.02780(13) Uani 1 1 d . . . . .
O1 O 0.10810(12) 0.51866(12) 0.74377(8) 0.0367(3) Uani 1 1 d . . . . .
H1 H 0.034381 0.498287 0.758772 0.055 Uiso 1 1 calc GR . . . .
N1 N 0.89849(18) 1.00911(16) 0.35327(12) 0.0476(4) Uani 1 1 d . . . . .
C1 C 0.08101(16) 0.54520(14) 0.65088(10) 0.0266(3) Uani 1 1 d . . . . .
H1A H 0.017260 0.486564 0.618833 0.032 Uiso 1 1 calc R . . . .
C2 C 0.22022(16) 0.53466(13) 0.62063(10) 0.0249(3) Uani 1 1 d . . . . .
C3 C 0.21058(16) 0.58284(14) 0.52773(10) 0.0266(3) Uani 1 1 d . . . . .
C4 C 0.28870(17) 0.54070(15) 0.46880(11) 0.0319(4) Uani 1 1 d . . . . .
H4 H 0.349179 0.479073 0.486408 0.038 Uiso 1 1 calc R . . . .
C5 C 0.27958(19) 0.58757(17) 0.38420(11) 0.0366(4) Uani 1 1 d . . . . .
H5 H 0.332145 0.556588 0.344225 0.044 Uiso 1 1 calc R . . . .
C6 C 0.19499(19) 0.67838(16) 0.35823(11) 0.0374(4) Uani 1 1 d . . . . .
H6 H 0.189900 0.710860 0.300840 0.045 Uiso 1 1 calc R . . . .
C7 C 0.11717(19) 0.72216(15) 0.41651(11) 0.0342(4) Uani 1 1 d . . . . .
H7 H 0.059674 0.785565 0.398977 0.041 Uiso 1 1 calc R . . . .
C8 C 0.12215(17) 0.67405(13) 0.50116(11) 0.0286(4) Uani 1 1 d . . . . .
C9 C 0.03291(17) 0.71555(14) 0.55972(11) 0.0312(4) Uani 1 1 d . . . . .
H9 H -0.011874 0.785966 0.546661 0.037 Uiso 1 1 calc R . . . .
C10 C 0.01198(16) 0.65833(14) 0.63076(11) 0.0282(3) Uani 1 1 d . . . . .
C11 C -0.09013(19) 0.69508(17) 0.68582(12) 0.0386(4) Uani 1 1 d . . . . .
H11A H -0.163058 0.638340 0.682135 0.058 Uiso 1 1 calc GR . . . .
H11B H -0.131295 0.766918 0.663105 0.058 Uiso 1 1 calc GR . . . .
H11C H -0.042810 0.704022 0.748199 0.058 Uiso 1 1 calc GR . . . .
C12 C 0.26987(18) 0.41349(14) 0.62901(12) 0.0328(4) Uani 1 1 d . . . . .
H12A H 0.366784 0.410222 0.622687 0.049 Uiso 1 1 calc GR . . . .
H12B H 0.213067 0.368118 0.582051 0.049 Uiso 1 1 calc GR . . . .
H12C H 0.261772 0.384017 0.687681 0.049 Uiso 1 1 calc GR . . . .
C13 C 0.44301(18) 0.80973(15) 0.60243(13) 0.0341(4) Uani 1 1 d . . . . .
H13A H 0.349638 0.805224 0.564058 0.041 Uiso 1 1 calc R . . . .
H13B H 0.438684 0.861353 0.652636 0.041 Uiso 1 1 calc R . . . .
C14 C 0.54472(16) 0.85321(14) 0.54920(11) 0.0273(3) Uani 1 1 d . . . . .
C15 C 0.64958(17) 0.92608(14) 0.58733(11) 0.0296(4) Uani 1 1 d . . . . .
H15 H 0.657659 0.948214 0.647918 0.035 Uiso 1 1 calc R . . . .
C16 C 0.74264(17) 0.96695(14) 0.53813(11) 0.0300(4) Uani 1 1 d . . . . .
H16 H 0.814262 1.016864 0.564646 0.036 Uiso 1 1 calc R . . . .
C17 C 0.73015(16) 0.93412(13) 0.44936(11) 0.0268(3) Uani 1 1 d . . . . .
C18 C 0.62600(18) 0.86061(15) 0.41041(11) 0.0331(4) Uani 1 1 d . . . . .
H18 H 0.617983 0.838246 0.349875 0.040 Uiso 1 1 calc R . . . .
C19 C 0.53436(18) 0.82042(15) 0.46050(12) 0.0343(4) Uani 1 1 d . . . . .
H19 H 0.463386 0.769806 0.434226 0.041 Uiso 1 1 calc R . . . .
C20 C 0.82492(18) 0.97634(15) 0.39633(12) 0.0345(4) Uani 1 1 d . . . . .

loop_
_atom_site_aniso_label
_atom_site_aniso_U_11
_atom_site_aniso_U_22
_atom_site_aniso_U_33
_atom_site_aniso_U_23
_atom_site_aniso_U_13
_atom_site_aniso_U_12
S1 0.0238(2) 0.0379(3) 0.0210(2) 0.00146(15) 0.00326(15) -0.00535(15)
S2 0.0208(2) 0.0323(2) 0.0305(2) 0.00463(16) 0.00566(15) 0.00063(15)
O1 0.0271(6) 0.0543(8) 0.0303(6) 0.0141(5) 0.0092(5) 0.0014(6)
N1 0.0451(10) 0.0536(10) 0.0509(10) 0.0002(8) 0.0256(8) -0.0023(8)
C1 0.0228(8) 0.0300(8) 0.0262(8) 0.0020(6) 0.0030(6) -0.0025(6)
C2 0.0234(8) 0.0267(8) 0.0239(7) 0.0010(6) 0.0031(6) 0.0000(6)
C3 0.0258(8) 0.0295(8) 0.0230(7) 0.0001(6) 0.0014(6) -0.0060(6)
C4 0.0290(8) 0.0363(9) 0.0297(8) -0.0022(7) 0.0044(7) -0.0032(7)
C5 0.0345(9) 0.0479(11) 0.0282(8) -0.0057(8) 0.0078(7) -0.0091(8)
C6 0.0397(10) 0.0461(11) 0.0246(8) 0.0055(7) 0.0018(7) -0.0149(8)
C7 0.0375(9) 0.0312(9) 0.0298(8) 0.0045(7) -0.0029(7) -0.0039(7)
C8 0.0290(8) 0.0282(8) 0.0264(8) -0.0011(6) -0.0001(6) -0.0055(7)
C9 0.0312(9) 0.0273(8) 0.0321(8) -0.0008(7) -0.0013(7) 0.0049(7)
C10 0.0224(8) 0.0316(9) 0.0285(8) -0.0037(6) 0.0000(6) 0.0011(6)
C11 0.0313(9) 0.0460(11) 0.0382(9) -0.0058(8) 0.0063(7) 0.0071(8)
C12 0.0356(9) 0.0281(9) 0.0352(9) 0.0033(7) 0.0080(7) 0.0049(7)
C13 0.0266(9) 0.0322(9) 0.0450(10) 0.0077(8) 0.0112(7) 0.0027(7)
C14 0.0231(8) 0.0255(8) 0.0327(8) 0.0057(6) 0.0043(6) 0.0023(6)
C15 0.0306(8) 0.0315(9) 0.0259(8) -0.0018(7) 0.0040(6) -0.0005(7)
C16 0.0261(8) 0.0307(9) 0.0326(8) -0.0033(7) 0.0041(7) -0.0052(7)
C17 0.0229(7) 0.0274(8) 0.0309(8) 0.0040(6) 0.0072(6) 0.0043(6)
C18 0.0340(9) 0.0372(9) 0.0269(8) -0.0038(7) 0.0030(7) -0.0001(7)
C19 0.0284(9) 0.0367(9) 0.0356(9) -0.0043(7) 0.0008(7) -0.0088(7)
C20 0.0327(9) 0.0345(9) 0.0384(9) 0.0007(7) 0.0119(8) 0.0053(7)

loop_
_atom_type_symbol
_atom_type_description
_atom_type_scat_dispersion_real
_atom_type_scat_dispersion_imag
_atom_type_scat_source
C C 0.0148 0.0070 'International Tables Vol C Tables 4.2.6.8 and 6.1.1.4'
H H 0.0000 0.0000 'International Tables Vol C Tables 4.2.6.8 and 6.1.1.4'
N N 0.0253 0.0136 'International Tables Vol C Tables 4.2.6.8 and 6.1.1.4'
O O 0.0412 0.0250 'International Tables Vol C Tables 4.2.6.8 and 6.1.1.4'
S S 0.2924 0.4247 'International Tables Vol C Tables 4.2.6.8 and 6.1.1.4'

loop_
_geom_angle_atom_site_label_1
_geom_angle_atom_site_label_2
_geom_angle_atom_site_label_3
_geom_angle
_geom_angle_site_symmetry_1
_geom_angle_site_symmetry_3
_geom_angle_publ_flag
C2 S1 S2 106.17(5) . . ?
C13 S2 S1 102.68(6) . . ?
C1 O1 H1 109.5 . . ?
O1 C1 H1A 107.9 . . ?
O1 C1 C2 106.15(12) . . ?
O1 C1 C10 112.80(13) . . ?
C2 C1 H1A 107.9 . . ?
C10 C1 H1A 107.9 . . ?
C10 C1 C2 113.84(13) . . ?
C1 C2 S1 103.53(10) . . ?
C3 C2 S1 110.44(11) . . ?
C3 C2 C1 110.86(13) . . ?
C3 C2 C12 113.41(13) . . ?
C12 C2 S1 108.00(11) . . ?
C12 C2 C1 110.11(13) . . ?
C4 C3 C2 121.98(15) . . ?
C4 C3 C8 119.04(15) . . ?
C8 C3 C2 118.97(14) . . ?
C3 C4 H4 119.5 . . ?
C3 C4 C5 120.91(17) . . ?
C5 C4 H4 119.5 . . ?
C4 C5 H5 119.8 . . ?
C6 C5 C4 120.41(17) . . ?
C6 C5 H5 119.8 . . ?
C5 C6 H6 120.3 . . ?
C5 C6 C7 119.45(16) . . ?
C7 C6 H6 120.3 . . ?
C6 C7 H7 119.5 . . ?
C6 C7 C8 120.93(17) . . ?
C8 C7 H7 119.5 . . ?
C3 C8 C7 119.23(16) . . ?
C3 C8 C9 120.07(15) . . ?
C7 C8 C9 120.66(16) . . ?
C8 C9 H9 118.8 . . ?
C10 C9 C8 122.39(16) . . ?
C10 C9 H9 118.8 . . ?
C9 C10 C1 119.01(15) . . ?
C9 C10 C11 122.51(16) . . ?
C11 C10 C1 118.11(15) . . ?
C10 C11 H11A 109.5 . . ?
C10 C11 H11B 109.5 . . ?
C10 C11 H11C 109.5 . . ?
H11A C11 H11B 109.5 . . ?
H11A C11 H11C 109.5 . . ?
H11B C11 H11C 109.5 . . ?
C2 C12 H12A 109.5 . . ?
C2 C12 H12B 109.5 . . ?
C2 C12 H12C 109.5 . . ?
H12A C12 H12B 109.5 . . ?
H12A C12 H12C 109.5 . . ?
H12B C12 H12C 109.5 . . ?
S2 C13 H13A 109.9 . . ?
S2 C13 H13B 109.9 . . ?
H13A C13 H13B 108.3 . . ?
C14 C13 S2 108.83(11) . . ?
C14 C13 H13A 109.9 . . ?
C14 C13 H13B 109.9 . . ?
C15 C14 C13 120.71(15) . . ?
C15 C14 C19 119.24(15) . . ?
C19 C14 C13 120.05(15) . . ?
C14 C15 H15 119.6 . . ?
C16 C15 C14 120.76(15) . . ?
C16 C15 H15 119.6 . . ?
C15 C16 H16 120.4 . . ?
C15 C16 C17 119.29(15) . . ?
C17 C16 H16 120.4 . . ?
C16 C17 C20 120.42(15) . . ?
C18 C17 C16 120.57(15) . . ?
C18 C17 C20 119.01(15) . . ?
C17 C18 H18 120.3 . . ?
C19 C18 C17 119.37(15) . . ?
C19 C18 H18 120.3 . . ?
C14 C19 H19 119.6 . . ?
C18 C19 C14 120.76(16) . . ?
C18 C19 H19 119.6 . . ?
N1 C20 C17 178.9(2) . . ?

loop_
_geom_bond_atom_site_label_1
_geom_bond_atom_site_label_2
_geom_bond_distance
_geom_bond_site_symmetry_2
_geom_bond_publ_flag
S1 S2 2.0246(5) . ?
S1 C2 1.9014(16) . ?
S2 C13 1.8360(17) . ?
O1 H1 0.8400 . ?
O1 C1 1.4258(19) . ?
N1 C20 1.140(2) . ?
C1 H1A 1.0000 . ?
C1 C2 1.538(2) . ?
C1 C10 1.513(2) . ?
C2 C3 1.515(2) . ?
C2 C12 1.520(2) . ?
C3 C4 1.389(2) . ?
C3 C8 1.401(2) . ?
C4 H4 0.9500 . ?
C4 C5 1.394(2) . ?
C5 H5 0.9500 . ?
C5 C6 1.375(3) . ?
C6 H6 0.9500 . ?
C6 C7 1.386(3) . ?
C7 H7 0.9500 . ?
C7 C8 1.406(2) . ?
C8 C9 1.459(2) . ?
C9 H9 0.9500 . ?
C9 C10 1.331(2) . ?
C10 C11 1.499(2) . ?
C11 H11A 0.9800 . ?
C11 H11B 0.9800 . ?
C11 H11C 0.9800 . ?
C12 H12A 0.9800 . ?
C12 H12B 0.9800 . ?
C12 H12C 0.9800 . ?
C13 H13A 0.9900 . ?
C13 H13B 0.9900 . ?
C13 C14 1.502(2) . ?
C14 C15 1.386(2) . ?
C14 C19 1.394(2) . ?
C15 H15 0.9500 . ?
C15 C16 1.384(2) . ?
C16 H16 0.9500 . ?
C16 C17 1.393(2) . ?
C17 C18 1.390(2) . ?
C17 C20 1.443(2) . ?
C18 H18 0.9500 . ?
C18 C19 1.380(3) . ?
C19 H19 0.9500 . ?
